data_7721034
loop_
_publ_author_name
'Toro-S&#xe1;nchez, Patricia M'
'Lucero, Andrea'
'Villaman, David'
'Moncada-Basualto, Mauricio'
'Arancibia, Rodrigo'
'Wilkinson, Shane R.'
'Lev&#xed;n, Pedro'
'Cisterna, Jonathan'
'Brito, Iv&#xe1;n'
'L&#xf3;pez, Concepci&#xf3;n'

_publ_section_title
;
 Rational design of novel organometallic <i>N</i>-acylhydrazones with
 potent antiparasitic activity on <i>Trypanosoma cruzi</i> and
 <i>brucei</i>.
;
_journal_issue 21
_journal_name_full 'Dalton transactions (Cambridge, England : 2003)'
_journal_page_first 8393
_journal_page_last 8412
_journal_paper_doi 10.1039/d6dt00138f
_journal_volume 55
_journal_year 2026
_chemical_formula_moiety 'C14 H8 N3 O6 Re S'
_chemical_formula_sum 'C14 H8 N3 O6 Re S'
_chemical_formula_weight 532.49
_space_group_crystal_system monoclinic
_space_group_IT_number 14
_space_group_name_Hall '-P 2ybc'
_space_group_name_H-M_alt 'P 1 21/c 1'
_atom_sites_solution_hydrogens geom
_atom_sites_solution_primary dual
_audit_creation_date 2020-01-22
_audit_creation_method
;
Olex2 1.3-alpha
(compiled Nov 21 2019 18:26:39 for OlexSys, GUI svn.r6003)
;
_audit_update_record
;
2025-04-17 deposited with the CCDC.	2026-05-13 downloaded from the CCDC.
;
_cell_angle_alpha 90
_cell_angle_beta 98.538(2)
_cell_angle_gamma 90
_cell_formula_units_Z 4
_cell_length_a 12.0195(9)
_cell_length_b 9.3382(6)
_cell_length_c 14.7444(9)
_cell_measurement_reflns_used 9482
_cell_measurement_temperature 295.85
_cell_measurement_theta_max 26.77
_cell_measurement_theta_min 2.77
_cell_volume 1636.58(19)
_computing_cell_refinement 'SAINT V8.38A (Bruker, 2016)'
_computing_data_reduction 'SAINT V8.38A (Bruker, 2016)'
_computing_molecular_graphics 'Olex2 1.3-alpha (Dolomanov et al., 2009)'
_computing_publication_material 'Olex2 1.3-alpha (Dolomanov et al., 2009)'
_computing_structure_refinement 'SHELXL 2018/3 (Sheldrick, 2015)'
_computing_structure_solution 'SHELXT 2018/2 (Sheldrick, 2018)'
_diffrn_ambient_temperature 295.85
_diffrn_measured_fraction_theta_full 0.999
_diffrn_measured_fraction_theta_max 0.985
_diffrn_measurement_device_type 'Bruker APEX-II CCD'
_diffrn_measurement_method '\f and \w scans'
_diffrn_radiation_type MoK\a
_diffrn_radiation_wavelength 0.71073
_diffrn_reflns_av_R_equivalents 0.0842
_diffrn_reflns_av_unetI/netI 0.0608
_diffrn_reflns_Laue_measured_fraction_full 0.999
_diffrn_reflns_Laue_measured_fraction_max 0.985
_diffrn_reflns_limit_h_max 17
_diffrn_reflns_limit_h_min -16
_diffrn_reflns_limit_k_max 13
_diffrn_reflns_limit_k_min -13
_diffrn_reflns_limit_l_max 21
_diffrn_reflns_limit_l_min -20
_diffrn_reflns_number 38808
_diffrn_reflns_point_group_measured_fraction_full 0.999
_diffrn_reflns_point_group_measured_fraction_max 0.985
_diffrn_reflns_theta_full 25.242
_diffrn_reflns_theta_max 30.540
_diffrn_reflns_theta_min 2.774
_diffrn_source_current 30.0
_diffrn_source_power 1.5
_diffrn_source_voltage 50.0
_diffrn_standards_number 0
_exptl_absorpt_coefficient_mu 7.589
_exptl_absorpt_correction_T_max 0.3395
_exptl_absorpt_correction_T_min 0.2158
_exptl_absorpt_correction_type numerical
_exptl_absorpt_process_details
;
SADABS-2016/2 (Bruker,2016/2) was used for absorption correction.
wR2(int) was 0.0906 before and 0.0541 after correction.
The Ratio of minimum to maximum transmission is 0.6356.
The \l/2 correction factor is Not present.
;
_exptl_crystal_colour 'light yellow'
_exptl_crystal_colour_modifier light
_exptl_crystal_colour_primary yellow
_exptl_crystal_density_diffrn 2.161
_exptl_crystal_description block
_exptl_crystal_F_000 1008
_exptl_crystal_size_max 0.262
_exptl_crystal_size_mid 0.256
_exptl_crystal_size_min 0.196
_refine_diff_density_max 1.325
_refine_diff_density_min -1.398
_refine_diff_density_rms 0.156
_refine_ls_extinction_coef 0.00183(9)
_refine_ls_extinction_expression Fc^*^=kFc[1+0.001xFc^2^\l^3^/sin(2\q)]^-1/4^
_refine_ls_extinction_method 'SHELXL-2018/3 (Sheldrick 2018)'
_refine_ls_goodness_of_fit_ref 1.094
_refine_ls_hydrogen_treatment constr
_refine_ls_matrix_type full
_refine_ls_number_parameters 227
_refine_ls_number_reflns 4928
_refine_ls_number_restraints 0
_refine_ls_restrained_S_all 1.094
_refine_ls_R_factor_all 0.0972
_refine_ls_R_factor_gt 0.0402
_refine_ls_shift/su_max 0.002
_refine_ls_shift/su_mean 0.000
_refine_ls_structure_factor_coef Fsqd
_refine_ls_weighting_details 'w=1/[\s^2^(Fo^2^)+(0.0087P)^2^+3.1795P] where P=(Fo^2^+2Fc^2^)/3'
_refine_ls_weighting_scheme calc
_refine_ls_wR_factor_gt 0.0464
_refine_ls_wR_factor_ref 0.0571
_reflns_Friedel_coverage 0.000
_reflns_number_gt 3156
_reflns_number_total 4928
_reflns_threshold_expression 'I > 2\s(I)'
_cod_data_source_file d6dt00138f2.cif
_cod_data_source_block jc_hkch7_295k_00
_cod_depositor_comments 'Adding full bibliography for 7721034--7721035.cif.'
_cod_database_code 7721034
_shelx_shelxl_version_number 2018/3
_shelx_space_group_comment
;
The symmetry employed for this shelxl refinement is uniquely defined
by the following loop, which should always be used as a source of
symmetry information in preference to the above space-group names.
They are only intended as comments.
;
_shelx_estimated_absorpt_t_max 0.318
_shelx_estimated_absorpt_t_min 0.241
_olex2_refinement_description
;
1.a Aromatic/amide H refined with riding coordinates:
 N1(H1), C2(H2), C3(H3), C4(H4), C5(H5), C7(H7), C9(H9), C11(H11)
;
_olex2_submission_special_instructions 'No special instructions were received'

loop_
_space_group_symop_operation_xyz
'x, y, z'
'-x, y+1/2, -z+1/2'
'-x, -y, -z'
'x, -y-1/2, z-1/2'

loop_
_atom_site_label
_atom_site_type_symbol
_atom_site_fract_x
_atom_site_fract_y
_atom_site_fract_z
_atom_site_U_iso_or_equiv
_atom_site_adp_type
_atom_site_occupancy
_atom_site_site_symmetry_order
_atom_site_calc_flag
_atom_site_refinement_flags_posn
_atom_site_refinement_flags_adp
_atom_site_refinement_flags_occupancy
_atom_site_disorder_assembly
_atom_site_disorder_group
Re1 Re 0.40085(2) 0.14475(2) 0.68484(2) 0.03787(7) Uani 1 1 d . . . . .
S1 S 0.22101(15) 0.58852(19) 0.52359(11) 0.0802(5) Uani 1 1 d . . . . .
O1 O 0.0921(3) -0.0539(4) 0.6005(2) 0.0640(10) Uani 1 1 d . . . . .
O2 O 0.0488(5) 0.8374(5) 0.2569(3) 0.0985(16) Uani 1 1 d . . . . .
O3 O 0.1659(5) 0.9681(6) 0.3452(4) 0.1093(17) Uani 1 1 d . . . . .
O4 O 0.4509(4) 0.3632(5) 0.5419(3) 0.0885(14) Uani 1 1 d . . . . .
O5 O 0.4545(4) -0.1065(5) 0.5669(3) 0.0828(14) Uani 1 1 d . . . . .
O6 O 0.6467(3) 0.1612(5) 0.7731(3) 0.0880(14) Uani 1 1 d . . . . .
N1 N 0.0934(3) 0.1563(5) 0.5299(3) 0.0504(10) Uani 1 1 d . . . . .
H1 H 0.043385 0.124953 0.486723 0.060 Uiso 1 1 calc R U . . .
N2 N 0.1332(3) 0.2936(5) 0.5237(3) 0.0472(10) Uani 1 1 d . . . . .
N3 N 0.1170(5) 0.8552(6) 0.3244(4) 0.0699(14) Uani 1 1 d . . . . .
C1 C 0.2106(4) 0.1183(5) 0.6803(3) 0.0428(12) Uani 1 1 d . . . . .
C2 C 0.2653(4) 0.0180(6) 0.7442(3) 0.0517(13) Uani 1 1 d . . . . .
H2 H 0.259744 -0.081114 0.738888 0.062 Uiso 1 1 calc R U . . .
C3 C 0.3289(4) 0.0920(7) 0.8167(3) 0.0581(15) Uani 1 1 d . . . . .
H3 H 0.373778 0.051145 0.866857 0.070 Uiso 1 1 calc R U . . .
C4 C 0.3127(5) 0.2396(7) 0.7999(3) 0.0612(16) Uani 1 1 d . . . . .
H4 H 0.344604 0.312960 0.837783 0.073 Uiso 1 1 calc R U . . .
C5 C 0.2399(4) 0.2582(6) 0.7159(3) 0.0523(13) Uani 1 1 d . . . . .
H5 H 0.215652 0.344944 0.688896 0.063 Uiso 1 1 calc R U . . .
C6 C 0.1296(4) 0.0695(6) 0.6007(3) 0.0466(12) Uani 1 1 d . . . . .
C7 C 0.0909(4) 0.3626(6) 0.4526(3) 0.0476(11) Uani 1 1 d . . . . .
H7 H 0.038957 0.318910 0.408154 0.057 Uiso 1 1 calc R U . . .
C8 C 0.1242(4) 0.5098(6) 0.4412(3) 0.0449(12) Uani 1 1 d . . . . .
C9 C 0.0882(4) 0.6014(5) 0.3723(3) 0.0464(12) Uani 1 1 d . . . . .
H9 H 0.035180 0.579132 0.321674 0.056 Uiso 1 1 calc R U . . .
C10 C 0.1414(5) 0.7344(6) 0.3871(4) 0.0538(13) Uani 1 1 d . . . . .
C11 C 0.2136(5) 0.7442(7) 0.4650(4) 0.0749(18) Uani 1 1 d . . . . .
H11 H 0.254447 0.826085 0.484352 0.090 Uiso 1 1 calc R U . . .
C12 C 0.4329(4) 0.2806(6) 0.5946(4) 0.0523(13) Uani 1 1 d . . . . .
C13 C 0.4370(4) -0.0084(6) 0.6100(3) 0.0529(13) Uani 1 1 d . . . . .
C14 C 0.5538(4) 0.1547(6) 0.7392(3) 0.0505(12) Uani 1 1 d . . . . .

loop_
_atom_site_aniso_label
_atom_site_aniso_U_11
_atom_site_aniso_U_22
_atom_site_aniso_U_33
_atom_site_aniso_U_23
_atom_site_aniso_U_13
_atom_site_aniso_U_12
Re1 0.03112(10) 0.05086(12) 0.03138(10) 0.00208(10) 0.00378(6) 0.00211(11)
S1 0.0808(12) 0.0776(11) 0.0682(10) -0.0132(9) -0.0355(9) 0.0081(9)
O1 0.055(2) 0.066(3) 0.066(2) 0.001(2) -0.0086(19) -0.015(2)
O2 0.138(5) 0.080(3) 0.070(3) 0.011(3) -0.009(3) 0.016(3)
O3 0.120(5) 0.064(3) 0.145(5) 0.004(3) 0.021(4) -0.005(3)
O4 0.109(4) 0.082(3) 0.080(3) 0.040(3) 0.030(3) 0.005(3)
O5 0.091(3) 0.083(3) 0.080(3) -0.025(2) 0.030(3) 0.002(3)
O6 0.042(2) 0.128(4) 0.086(3) 0.010(3) -0.015(2) 0.001(3)
N1 0.036(2) 0.061(3) 0.050(2) -0.006(2) -0.0061(18) -0.006(2)
N2 0.043(2) 0.054(3) 0.044(2) -0.006(2) 0.0036(19) 0.006(2)
N3 0.078(4) 0.056(3) 0.079(4) -0.008(3) 0.024(3) 0.013(3)
C1 0.028(2) 0.061(4) 0.041(2) -0.003(2) 0.0100(19) 0.003(2)
C2 0.039(3) 0.071(4) 0.049(3) 0.011(3) 0.019(2) -0.003(3)
C3 0.045(3) 0.100(5) 0.031(3) 0.008(3) 0.010(2) 0.006(3)
C4 0.049(3) 0.096(5) 0.039(3) -0.021(3) 0.008(2) 0.003(3)
C5 0.038(3) 0.070(4) 0.050(3) -0.015(3) 0.009(2) 0.009(3)
C6 0.032(3) 0.059(3) 0.048(3) -0.003(3) 0.002(2) 0.004(3)
C7 0.038(3) 0.060(3) 0.043(3) -0.007(3) 0.000(2) 0.002(3)
C8 0.037(3) 0.060(3) 0.036(2) -0.011(2) 0.001(2) 0.007(2)
C9 0.043(3) 0.058(3) 0.038(2) -0.010(2) 0.006(2) 0.004(2)
C10 0.054(3) 0.050(3) 0.059(3) -0.008(3) 0.011(3) 0.011(3)
C11 0.076(5) 0.055(4) 0.087(4) -0.024(3) -0.012(4) 0.002(3)
C12 0.046(3) 0.061(4) 0.051(3) 0.011(3) 0.010(3) 0.009(3)
C13 0.050(3) 0.064(4) 0.047(3) -0.004(3) 0.016(3) -0.002(3)
C14 0.041(3) 0.063(3) 0.046(3) 0.011(3) 0.003(2) 0.002(3)

loop_
_atom_type_symbol
_atom_type_description
_atom_type_scat_dispersion_real
_atom_type_scat_dispersion_imag
_atom_type_scat_source
C C 0.0033 0.0016 'International Tables Vol C Tables 4.2.6.8 and 6.1.1.4'
H H 0.0000 0.0000 'International Tables Vol C Tables 4.2.6.8 and 6.1.1.4'
N N 0.0061 0.0033 'International Tables Vol C Tables 4.2.6.8 and 6.1.1.4'
O O 0.0106 0.0060 'International Tables Vol C Tables 4.2.6.8 and 6.1.1.4'
Re Re -1.0185 7.2310 'International Tables Vol C Tables 4.2.6.8 and 6.1.1.4'
S S 0.1246 0.1234 'International Tables Vol C Tables 4.2.6.8 and 6.1.1.4'

loop_
_geom_angle_atom_site_label_1
_geom_angle_atom_site_label_2
_geom_angle_atom_site_label_3
_geom_angle
_geom_angle_site_symmetry_1
_geom_angle_site_symmetry_3
_geom_angle_publ_flag
C1 Re1 C3 60.14(17) . . ?
C1 Re1 C4 59.83(18) . . ?
C1 Re1 C5 36.25(17) . . ?
C2 Re1 C1 36.11(16) . . ?
C2 Re1 C3 35.57(18) . . ?
C2 Re1 C4 59.1(2) . . ?
C2 Re1 C5 59.8(2) . . ?
C3 Re1 C4 35.6(2) . . ?
C3 Re1 C5 59.9(2) . . ?
C4 Re1 C5 35.77(17) . . ?
C12 Re1 C1 110.7(2) . . ?
C12 Re1 C2 146.6(2) . . ?
C12 Re1 C3 150.3(2) . . ?
C12 Re1 C4 114.7(2) . . ?
C12 Re1 C5 95.4(2) . . ?
C13 Re1 C1 102.5(2) . . ?
C13 Re1 C2 94.0(2) . . ?
C13 Re1 C3 118.6(2) . . ?
C13 Re1 C4 152.6(2) . . ?
C13 Re1 C5 137.1(2) . . ?
C13 Re1 C12 90.5(2) . . ?
C13 Re1 C14 89.5(2) . . ?
C14 Re1 C1 156.74(18) . . ?
C14 Re1 C2 124.31(19) . . ?
C14 Re1 C3 96.6(2) . . ?
C14 Re1 C4 101.1(2) . . ?
C14 Re1 C5 133.0(2) . . ?
C14 Re1 C12 88.8(2) . . ?
C11 S1 C8 91.6(3) . . ?
N2 N1 H1 118.7 . . ?
C6 N1 H1 118.7 . . ?
C6 N1 N2 122.7(4) . . ?
C7 N2 N1 115.3(4) . . ?
O2 N3 O3 124.7(6) . . ?
O2 N3 C10 117.7(6) . . ?
O3 N3 C10 117.6(6) . . ?
C2 C1 Re1 71.9(3) . . ?
C2 C1 C5 107.1(4) . . ?
C2 C1 C6 120.5(5) . . ?
C5 C1 Re1 72.6(3) . . ?
C5 C1 C6 131.9(5) . . ?
C6 C1 Re1 126.3(3) . . ?
Re1 C2 H2 121.8 . . ?
C1 C2 Re1 72.0(3) . . ?
C1 C2 H2 125.4 . . ?
C3 C2 Re1 72.4(3) . . ?
C3 C2 C1 109.1(5) . . ?
C3 C2 H2 125.4 . . ?
Re1 C3 H3 121.0 . . ?
C2 C3 Re1 72.0(3) . . ?
C2 C3 H3 126.2 . . ?
C2 C3 C4 107.7(5) . . ?
C4 C3 Re1 72.6(3) . . ?
C4 C3 H3 126.2 . . ?
Re1 C4 H4 122.1 . . ?
C3 C4 Re1 71.8(3) . . ?
C3 C4 H4 125.5 . . ?
C3 C4 C5 109.0(5) . . ?
C5 C4 Re1 72.3(3) . . ?
C5 C4 H4 125.5 . . ?
Re1 C5 H5 122.2 . . ?
C1 C5 Re1 71.2(3) . . ?
C1 C5 H5 126.4 . . ?
C4 C5 Re1 72.0(3) . . ?
C4 C5 C1 107.2(5) . . ?
C4 C5 H5 126.4 . . ?
O1 C6 N1 119.1(5) . . ?
O1 C6 C1 119.0(5) . . ?
N1 C6 C1 121.9(5) . . ?
N2 C7 H7 120.2 . . ?
N2 C7 C8 119.6(5) . . ?
C8 C7 H7 120.2 . . ?
C7 C8 S1 119.6(4) . . ?
C9 C8 S1 111.6(4) . . ?
C9 C8 C7 128.8(5) . . ?
C8 C9 H9 124.5 . . ?
C8 C9 C10 111.0(5) . . ?
C10 C9 H9 124.5 . . ?
C9 C10 N3 122.9(5) . . ?
C11 C10 N3 122.3(6) . . ?
C11 C10 C9 114.7(5) . . ?
S1 C11 H11 124.5 . . ?
C10 C11 S1 111.0(5) . . ?
C10 C11 H11 124.5 . . ?
O4 C12 Re1 178.7(5) . . ?
O5 C13 Re1 175.9(5) . . ?
O6 C14 Re1 179.4(5) . . ?

loop_
_geom_bond_atom_site_label_1
_geom_bond_atom_site_label_2
_geom_bond_distance
_geom_bond_site_symmetry_2
_geom_bond_publ_flag
Re1 C1 2.292(4) . ?
Re1 C2 2.291(5) . ?
Re1 C3 2.296(5) . ?
Re1 C4 2.306(5) . ?
Re1 C5 2.310(5) . ?
Re1 C12 1.918(5) . ?
Re1 C13 1.895(6) . ?
Re1 C14 1.896(5) . ?
S1 C8 1.718(5) . ?
S1 C11 1.687(7) . ?
O1 C6 1.237(6) . ?
O2 N3 1.204(6) . ?
O3 N3 1.224(6) . ?
O4 C12 1.138(6) . ?
O5 C13 1.153(6) . ?
O6 C14 1.155(6) . ?
N1 H1 0.8600 . ?
N1 N2 1.375(5) . ?
N1 C6 1.342(6) . ?
N2 C7 1.270(6) . ?
N3 C10 1.460(7) . ?
C1 C2 1.420(7) . ?
C1 C5 1.432(7) . ?
C1 C6 1.481(6) . ?
C2 H2 0.9300 . ?
C2 C3 1.401(7) . ?
C3 H3 0.9300 . ?
C3 C4 1.409(8) . ?
C4 H4 0.9300 . ?
C4 C5 1.418(7) . ?
C5 H5 0.9300 . ?
C7 H7 0.9300 . ?
C7 C8 1.448(7) . ?
C8 C9 1.350(6) . ?
C9 H9 0.9300 . ?
C9 C10 1.399(7) . ?
C10 C11 1.337(7) . ?
C11 H11 0.9300 . ?

loop_
_geom_hbond_atom_site_label_D
_geom_hbond_atom_site_label_H
_geom_hbond_atom_site_label_A
_geom_hbond_distance_DH
_geom_hbond_distance_HA
_geom_hbond_distance_DA
_geom_hbond_angle_DHA
_geom_hbond_site_symmetry_A
_geom_hbond_publ_flag
N1 H1 O1 0.86 2.03 2.884(5) 170.9 3_556 yes
C3 H3 O4 0.93 2.73 3.450(7) 135.0 4_566 yes
C4 H4 O5 0.93 2.71 3.481(7) 140.5 2_656 yes
C7 H7 O2 0.93 2.51 3.298(7) 142.6 2_545 yes
C9 H9 O2 0.93 2.67 3.389(7) 135.1 2_545 yes
C11 H11 O5 0.93 2.61 3.360(8) 138.6 1_565 yes

loop_
_geom_torsion_atom_site_label_1
_geom_torsion_atom_site_label_2
_geom_torsion_atom_site_label_3
_geom_torsion_atom_site_label_4
_geom_torsion
_geom_torsion_site_symmetry_1
_geom_torsion_site_symmetry_2
_geom_torsion_site_symmetry_3
_geom_torsion_site_symmetry_4
_geom_torsion_publ_flag
Re1 C1 C2 C3 63.3(3) . . . . ?
Re1 C1 C5 C4 -63.4(3) . . . . ?
Re1 C1 C6 O1 104.4(5) . . . . ?
Re1 C1 C6 N1 -77.5(6) . . . . ?
Re1 C2 C3 C4 64.3(4) . . . . ?
Re1 C3 C4 C5 63.1(4) . . . . ?
Re1 C4 C5 C1 62.9(3) . . . . ?
S1 C8 C9 C10 0.8(5) . . . . ?
O2 N3 C10 C9 -0.8(8) . . . . ?
O2 N3 C10 C11 -178.3(6) . . . . ?
O3 N3 C10 C9 177.9(5) . . . . ?
O3 N3 C10 C11 0.4(8) . . . . ?
N1 N2 C7 C8 177.8(4) . . . . ?
N2 N1 C6 O1 -178.2(4) . . . . ?
N2 N1 C6 C1 3.6(7) . . . . ?
N2 C7 C8 S1 0.5(6) . . . . ?
N2 C7 C8 C9 -178.8(5) . . . . ?
N3 C10 C11 S1 178.5(4) . . . . ?
C1 C2 C3 Re1 -63.0(3) . . . . ?
C1 C2 C3 C4 1.3(6) . . . . ?
C2 C1 C5 Re1 64.1(3) . . . . ?
C2 C1 C5 C4 0.7(5) . . . . ?
C2 C1 C6 O1 15.1(7) . . . . ?
C2 C1 C6 N1 -166.7(4) . . . . ?
C2 C3 C4 Re1 -64.0(3) . . . . ?
C2 C3 C4 C5 -0.8(6) . . . . ?
C3 C4 C5 Re1 -62.8(4) . . . . ?
C3 C4 C5 C1 0.1(6) . . . . ?
C5 C1 C2 Re1 -64.6(3) . . . . ?
C5 C1 C2 C3 -1.3(5) . . . . ?
C5 C1 C6 O1 -156.4(5) . . . . ?
C5 C1 C6 N1 21.8(8) . . . . ?
C6 N1 N2 C7 179.9(4) . . . . ?
C6 C1 C2 Re1 122.1(4) . . . . ?
C6 C1 C2 C3 -174.7(4) . . . . ?
C6 C1 C5 Re1 -123.5(5) . . . . ?
C6 C1 C5 C4 173.1(5) . . . . ?
C7 C8 C9 C10 -179.9(5) . . . . ?
C8 S1 C11 C10 -0.3(5) . . . . ?
C8 C9 C10 N3 -178.7(4) . . . . ?
C8 C9 C10 C11 -1.0(7) . . . . ?
C9 C10 C11 S1 0.8(7) . . . . ?
C11 S1 C8 C7 -179.7(4) . . . . ?
C11 S1 C8 C9 -0.3(4) . . . . ?
